data_7037189
loop_
_publ_author_name
'Eaves, Samantha G.'
'Yufit, Dmitry S.'
'Skelton, Brian W.'
'Lynam, Jason M.'
'Low, Paul J.'

_publ_section_title
;
 Reactions of alkynes with cis-RuCl2(dppm)2: exploring the interplay of
 vinylidene, alkynyl and \h(3)-butenynyl complexes.
;
_journal_issue 48
_journal_name_full 'Dalton transactions (Cambridge, England : 2003)'
_journal_page_first 21016
_journal_page_last 21024
_journal_paper_doi 10.1039/c5dt03844h
_journal_volume 44
_journal_year 2015
_chemical_formula_moiety 'C63 H57 Cl P4 Ru Si, C H2 Cl2'
_chemical_formula_sum 'C64 H59 Cl3 P4 Ru Si'
_chemical_formula_weight 1187.5
_space_group_IT_number 14
_symmetry_cell_setting monoclinic
_symmetry_Int_Tables_number 14
_symmetry_space_group_name_Hall '-P 2yn'
_symmetry_space_group_name_H-M 'P 1 21/n 1'
_atom_sites_solution_hydrogens geom
_audit_creation_date 2015-08-17T09:14:28-00:00
_audit_creation_method 'WinGX routine CIF_UPDATE'
_audit_update_record
;
2015-09-21 deposited with the CCDC.
2015-11-06 downloaded from the CCDC.
;
_cell_angle_alpha 90
_cell_angle_beta 94.3440(10)
_cell_angle_gamma 90
_cell_formula_units_Z 4
_cell_length_a 10.24630(10)
_cell_length_b 31.3382(3)
_cell_length_c 18.1430(2)
_cell_measurement_reflns_used 14130
_cell_measurement_temperature 100(2)
_cell_measurement_theta_max 67.093
_cell_measurement_theta_min 2.805
_cell_volume 5808.99(10)
_computing_cell_refinement
;
CrysAlisPro, Agilent Technologies,
Version 1.171.37.31 (release 14-01-2014 CrysAlis171 .NET)
(compiled Jan 14 2014,18:38:05)
;
_computing_data_collection
;
CrysAlisPro, Agilent Technologies,
Version 1.171.37.31 (release 14-01-2014 CrysAlis171 .NET)
(compiled Jan 14 2014,18:38:05)
;
_computing_data_reduction
;
CrysAlisPro, Agilent Technologies,
Version 1.171.37.31 (release 14-01-2014 CrysAlis171 .NET)
(compiled Jan 14 2014,18:38:05)
;
_computing_molecular_graphics 'Diamond (Brandenburg, K., (1999)'
_computing_publication_material 'WinGX Farrugia, L. J. (1999)'
_computing_structure_refinement 'SHELXL-2014/7 (Sheldrick, 2014)'
_computing_structure_solution 'SIR92 (Altomare et al., 1994)'
_diffrn_ambient_temperature 100(2)
_diffrn_detector 'CCD plate'
_diffrn_detector_area_resol_mean 10.4738
_diffrn_measured_fraction_theta_full 0.99
_diffrn_measured_fraction_theta_max 0.99
_diffrn_measurement_device 'four-circle diffractometer'
_diffrn_measurement_device_type 'Oxford Diffraction Gemini diffractometer'
_diffrn_measurement_method '\w scans'
_diffrn_orient_matrix_UB_11 -0.0086122
_diffrn_orient_matrix_UB_12 0.0409696
_diffrn_orient_matrix_UB_13 -0.0470887
_diffrn_orient_matrix_UB_21 -0.0265835
_diffrn_orient_matrix_UB_22 -0.027049
_diffrn_orient_matrix_UB_23 -0.0704195
_diffrn_orient_matrix_UB_31 -0.1481721
_diffrn_orient_matrix_UB_32 0.0024848
_diffrn_orient_matrix_UB_33 0.008773
_diffrn_radiation_monochromator mirror
_diffrn_radiation_probe x-ray
_diffrn_radiation_type CuK\a
_diffrn_radiation_wavelength 1.54178
_diffrn_reflns_av_R_equivalents 0.041
_diffrn_reflns_av_unetI/netI 0.0603
_diffrn_reflns_Laue_measured_fraction_full 0.99
_diffrn_reflns_Laue_measured_fraction_max 0.99
_diffrn_reflns_limit_h_max 7
_diffrn_reflns_limit_h_min -12
_diffrn_reflns_limit_k_max 35
_diffrn_reflns_limit_k_min -37
_diffrn_reflns_limit_l_max 21
_diffrn_reflns_limit_l_min -20
_diffrn_reflns_number 33175
_diffrn_reflns_point_group_measured_fraction_full 0.99
_diffrn_reflns_point_group_measured_fraction_max 0.99
_diffrn_reflns_theta_full 67.308
_diffrn_reflns_theta_max 67.308
_diffrn_reflns_theta_min 2.82
_diffrn_source 'sealed X-ray tube'
_exptl_absorpt_coefficient_mu 4.992
_exptl_absorpt_correction_T_max 0.88
_exptl_absorpt_correction_T_min 0.468
_exptl_absorpt_correction_type analytical
_exptl_absorpt_process_details
;
        CrysAlisPro, Agilent Technologies,
        Version 1.171.37.31 (release 14-01-2014 CrysAlis171 .NET)
        (compiled Jan 14 2014,18:38:05)
Analytical numeric absorption correction using a multifaceted crystal
                        model based on expressions derived by R.C. Clark & J.S.
       
;
_exptl_crystal_colour 'pale yellow'
_exptl_crystal_density_diffrn 1.358
_exptl_crystal_description needle
_exptl_crystal_F_000 2448
_exptl_crystal_size_max 0.39
_exptl_crystal_size_mid 0.07
_exptl_crystal_size_min 0.035
_refine_diff_density_max 0.815
_refine_diff_density_min -0.783
_refine_diff_density_rms 0.079
_refine_ls_extinction_method none
_refine_ls_goodness_of_fit_ref 1.044
_refine_ls_hydrogen_treatment constr
_refine_ls_matrix_type full
_refine_ls_number_parameters 661
_refine_ls_number_reflns 10331
_refine_ls_number_restraints 0
_refine_ls_restrained_S_all 1.044
_refine_ls_R_factor_all 0.0503
_refine_ls_R_factor_gt 0.0399
_refine_ls_shift/su_max 0.001
_refine_ls_shift/su_mean 0
_refine_ls_structure_factor_coef Fsqd
_refine_ls_weighting_details 'w=1/[\s^2^(Fo^2^)+(0.0535P)^2^+5.3259P] where P=(Fo^2^+2Fc^2^)/3'
_refine_ls_weighting_scheme calc
_refine_ls_wR_factor_gt 0.0986
_refine_ls_wR_factor_ref 0.1059
_reflns_number_gt 8696
_reflns_number_total 10331
_reflns_threshold_expression 'I > 2\s(I)'
_cod_data_source_file c5dt03844h2.cif
_cod_data_source_block sged118
_cod_depositor_comments 'Adding full bibliography for 7037188--7037194.cif.'
_cod_original_sg_symbol_H-M 'P 21/n'
_cod_database_code 7037189

loop_
_symmetry_equiv_pos_as_xyz
'x, y, z'
'-x+1/2, y+1/2, -z+1/2'
'-x, -y, -z'
'x-1/2, -y-1/2, z-1/2'

loop_
_atom_site_label
_atom_site_type_symbol
_atom_site_fract_x
_atom_site_fract_y
_atom_site_fract_z
_atom_site_U_iso_or_equiv
_atom_site_adp_type
_atom_site_occupancy
_atom_site_calc_flag
Ru1 Ru 0.17918(2) 0.31373(2) 0.37955(2) 0.02051(8) Uani 1 d
Cl1 Cl 0.19262(7) 0.26383(2) 0.27552(4) 0.02718(16) Uani 1 d
C1 C 0.1804(3) 0.34999(10) 0.47100(17) 0.0243(6) Uani 1 d
C2 C 0.1827(3) 0.36802(10) 0.52864(18) 0.0286(7) Uani 1 d
C3 C 0.1893(3) 0.38856(10) 0.59930(17) 0.0276(7) Uani 1 d
C4 C 0.0848(3) 0.38715(11) 0.64507(19) 0.0345(7) Uani 1 d
H4 H 0.0075 0.3719 0.6293 0.041 Uiso 1 calc
C5 C 0.0932(4) 0.40773(12) 0.7131(2) 0.0380(8) Uani 1 d
H5 H 0.0222 0.406 0.7438 0.046 Uiso 1 calc
C6 C 0.2043(4) 0.43073(11) 0.73674(19) 0.0362(8) Uani 1 d
C7 C 0.3091(4) 0.43168(11) 0.6919(2) 0.0368(8) Uani 1 d
H7 H 0.3866 0.4467 0.7081 0.044 Uiso 1 calc
C8 C 0.3022(3) 0.41136(11) 0.62506(19) 0.0335(7) Uani 1 d
H8 H 0.3747 0.4126 0.5955 0.04 Uiso 1 calc
C9 C 0.2147(4) 0.45529(13) 0.8042(2) 0.0427(9) Uani 1 d
C10 C 0.2292(4) 0.47883(14) 0.8568(2) 0.0479(10) Uani 1 d
Si1 Si 0.26525(11) 0.52314(4) 0.92186(6) 0.0442(2) Uani 1 d
C101 C 0.1121(5) 0.55383(16) 0.9344(3) 0.0643(13) Uani 1 d
H10A H 0.0768 0.565 0.8866 0.096 Uiso 1 calc
H10B H 0.1318 0.5776 0.9687 0.096 Uiso 1 calc
H10C H 0.0474 0.535 0.9547 0.096 Uiso 1 calc
C102 C 0.3899(5) 0.55691(15) 0.8783(3) 0.0554(11) Uani 1 d
H10D H 0.4653 0.5392 0.8679 0.083 Uiso 1 calc
H10E H 0.4186 0.58 0.9121 0.083 Uiso 1 calc
H10F H 0.3508 0.5691 0.832 0.083 Uiso 1 calc
C103 C 0.3270(5) 0.50178(18) 1.0123(3) 0.0695(14) Uani 1 d
H10G H 0.2573 0.4857 1.034 0.104 Uiso 1 calc
H10H H 0.3551 0.5254 1.0452 0.104 Uiso 1 calc
H10I H 0.4015 0.4829 1.006 0.104 Uiso 1 calc
P1 P 0.02050(7) 0.27331(2) 0.43428(4) 0.02236(16) Uani 1 d
C111 C -0.0205(3) 0.21891(10) 0.40440(17) 0.0250(6) Uani 1 d
C112 C 0.0061(3) 0.18457(10) 0.45105(19) 0.0288(7) Uani 1 d
H112 H 0.0386 0.1895 0.5008 0.035 Uiso 1 calc
C113 C -0.0140(3) 0.14293(12) 0.4263(2) 0.0361(8) Uani 1 d
H113 H 0.0056 0.1197 0.4589 0.043 Uiso 1 calc
C114 C -0.0626(3) 0.13534(12) 0.3541(2) 0.0390(8) Uani 1 d
H114 H -0.0773 0.1069 0.3371 0.047 Uiso 1 calc
C115 C -0.0895(4) 0.16929(13) 0.3071(2) 0.0388(8) Uani 1 d
H115 H -0.1232 0.1641 0.2577 0.047 Uiso 1 calc
C116 C -0.0680(3) 0.21100(12) 0.33084(18) 0.0335(7) Uani 1 d
H116 H -0.0852 0.2341 0.2976 0.04 Uiso 1 calc
C121 C 0.0145(3) 0.27198(10) 0.53420(17) 0.0252(6) Uani 1 d
C122 C 0.1330(3) 0.27062(10) 0.57713(18) 0.0300(7) Uani 1 d
H122 H 0.2129 0.269 0.5539 0.036 Uiso 1 calc
C123 C 0.1352(4) 0.27161(12) 0.65354(19) 0.0373(8) Uani 1 d
H123 H 0.2163 0.2703 0.6825 0.045 Uiso 1 calc
C124 C 0.0203(4) 0.27442(11) 0.68749(19) 0.0386(8) Uani 1 d
H124 H 0.0222 0.2755 0.7399 0.046 Uiso 1 calc
C125 C -0.0981(4) 0.27575(12) 0.64577(19) 0.0372(8) Uani 1 d
H125 H -0.1774 0.2776 0.6695 0.045 Uiso 1 calc
C126 C -0.1015(3) 0.27440(10) 0.56891(18) 0.0306(7) Uani 1 d
H126 H -0.1831 0.2751 0.5403 0.037 Uiso 1 calc
C0 C -0.1206(3) 0.30647(11) 0.39775(18) 0.0282(7) Uani 1 d
H0A H -0.1872 0.2898 0.3677 0.034 Uiso 1 calc
H0B H -0.1622 0.3221 0.4372 0.034 Uiso 1 calc
P2 P -0.02346(7) 0.34175(2) 0.34091(4) 0.02254(16) Uani 1 d
C211 C -0.0975(3) 0.33698(10) 0.24632(17) 0.0261(6) Uani 1 d
C212 C -0.0182(3) 0.33234(10) 0.18780(18) 0.0278(7) Uani 1 d
H212 H 0.074 0.3301 0.1973 0.033 Uiso 1 calc
C213 C -0.0736(3) 0.33094(11) 0.11549(18) 0.0308(7) Uani 1 d
H213 H -0.0189 0.3285 0.0757 0.037 Uiso 1 calc
C214 C -0.2071(3) 0.33311(12) 0.1015(2) 0.0360(8) Uani 1 d
H214 H -0.2446 0.332 0.052 0.043 Uiso 1 calc
C215 C -0.2871(3) 0.33686(13) 0.1592(2) 0.0403(8) Uani 1 d
H215 H -0.3795 0.3378 0.1494 0.048 Uiso 1 calc
C216 C -0.2323(3) 0.33919(12) 0.2315(2) 0.0340(8) Uani 1 d
H216 H -0.2873 0.3423 0.271 0.041 Uiso 1 calc
C221 C -0.0634(3) 0.39647(10) 0.36486(18) 0.0287(7) Uani 1 d
C222 C -0.0854(3) 0.40805(13) 0.4374(2) 0.0391(8) Uani 1 d
H222 H -0.0901 0.3867 0.4743 0.047 Uiso 1 calc
C223 C -0.1004(4) 0.45065(15) 0.4553(3) 0.0520(11) Uani 1 d
H223 H -0.1161 0.4584 0.5045 0.062 Uiso 1 calc
C224 C -0.0927(4) 0.48206(13) 0.4024(3) 0.0549(12) Uani 1 d
H224 H -0.1026 0.5112 0.4153 0.066 Uiso 1 calc
C225 C -0.0709(4) 0.47094(13) 0.3310(3) 0.0489(10) Uani 1 d
H225 H -0.0654 0.4925 0.2947 0.059 Uiso 1 calc
C226 C -0.0567(3) 0.42849(11) 0.3117(2) 0.0359(8) Uani 1 d
H226 H -0.0423 0.4212 0.2621 0.043 Uiso 1 calc
P3 P 0.32869(7) 0.35549(2) 0.32111(4) 0.02282(16) Uani 1 d
C311 C 0.3114(3) 0.36589(10) 0.22190(17) 0.0253(6) Uani 1 d
C312 C 0.2525(3) 0.40395(11) 0.19804(19) 0.0331(7) Uani 1 d
H312 H 0.233 0.425 0.2332 0.04 Uiso 1 calc
C313 C 0.2223(4) 0.41129(12) 0.1236(2) 0.0379(8) Uani 1 d
H313 H 0.1811 0.4372 0.108 0.045 Uiso 1 calc
C314 C 0.2518(4) 0.38102(13) 0.0718(2) 0.0401(8) Uani 1 d
H314 H 0.2329 0.3864 0.0205 0.048 Uiso 1 calc
C315 C 0.3087(3) 0.34297(12) 0.09509(19) 0.0358(8) Uani 1 d
H315 H 0.3276 0.3219 0.0598 0.043 Uiso 1 calc
C316 C 0.3384(3) 0.33533(11) 0.16940(18) 0.0311(7) Uani 1 d
H316 H 0.3775 0.309 0.1849 0.037 Uiso 1 calc
C321 C 0.3862(3) 0.40740(10) 0.35530(17) 0.0275(7) Uani 1 d
C322 C 0.5069(3) 0.42326(12) 0.3356(2) 0.0365(8) Uani 1 d
H322 H 0.5596 0.4065 0.3059 0.044 Uiso 1 calc
C323 C 0.5492(4) 0.46322(13) 0.3593(2) 0.0445(9) Uani 1 d
H323 H 0.6312 0.4738 0.3463 0.053 Uiso 1 calc
C324 C 0.4714(4) 0.48776(13) 0.4023(2) 0.0477(10) Uani 1 d
H324 H 0.5006 0.5151 0.4189 0.057 Uiso 1 calc
C325 C 0.3524(4) 0.47262(12) 0.4208(2) 0.0447(9) Uani 1 d
H325 H 0.2994 0.4897 0.4498 0.054 Uiso 1 calc
C326 C 0.3088(3) 0.43239(11) 0.39746(18) 0.0325(7) Uani 1 d
H326 H 0.2264 0.4221 0.4104 0.039 Uiso 1 calc
C30 C 0.4666(3) 0.31777(10) 0.33960(17) 0.0262(6) Uani 1 d
H30A H 0.5493 0.3323 0.3564 0.031 Uiso 1 calc
H30B H 0.4802 0.2991 0.2968 0.031 Uiso 1 calc
P4 P 0.39200(7) 0.28899(3) 0.41552(4) 0.02328(16) Uani 1 d
C411 C 0.4444(3) 0.23355(10) 0.41002(17) 0.0264(6) Uani 1 d
C412 C 0.5772(3) 0.22263(11) 0.41439(17) 0.0299(7) Uani 1 d
H412 H 0.6416 0.2443 0.4215 0.036 Uiso 1 calc
C413 C 0.6153(3) 0.18074(12) 0.40852(19) 0.0349(8) Uani 1 d
H413 H 0.7057 0.1737 0.4108 0.042 Uiso 1 calc
C414 C 0.5221(4) 0.14890(12) 0.39935(19) 0.0371(8) Uani 1 d
H414 H 0.5488 0.12 0.3952 0.045 Uiso 1 calc
C415 C 0.3901(4) 0.15884(12) 0.3961(2) 0.0371(8) Uani 1 d
H415 H 0.3263 0.1368 0.3909 0.044 Uiso 1 calc
C416 C 0.3514(3) 0.20126(11) 0.40059(19) 0.0320(7) Uani 1 d
H416 H 0.2609 0.2082 0.3972 0.038 Uiso 1 calc
C421 C 0.4831(3) 0.30781(11) 0.49981(17) 0.0276(7) Uani 1 d
C422 C 0.5450(3) 0.34740(12) 0.5042(2) 0.0354(8) Uani 1 d
H422 H 0.5448 0.3651 0.4617 0.042 Uiso 1 calc
C423 C 0.6072(4) 0.36090(14) 0.5711(2) 0.0448(9) Uani 1 d
H423 H 0.6507 0.3877 0.5739 0.054 Uiso 1 calc
C424 C 0.6061(4) 0.33579(14) 0.6334(2) 0.0460(10) Uani 1 d
H424 H 0.6474 0.3454 0.679 0.055 Uiso 1 calc
C425 C 0.5449(3) 0.29647(14) 0.6292(2) 0.0412(9) Uani 1 d
H425 H 0.5443 0.279 0.672 0.049 Uiso 1 calc
C426 C 0.4845(3) 0.28245(12) 0.56301(18) 0.0332(7) Uani 1 d
H426 H 0.4435 0.2552 0.5605 0.04 Uiso 1 calc
Cl11 Cl 0.88092(12) 0.48053(4) 0.81877(8) 0.0708(3) Uani 1 d
Cl12 Cl 0.6694(2) 0.43071(6) 0.7544(2) 0.1838(16) Uani 1 d
C01 C 0.7250(6) 0.48071(19) 0.7730(4) 0.0808(16) Uani 1 d
H01A H 0.6637 0.4955 0.804 0.097 Uiso 1 calc
H01B H 0.7273 0.4968 0.7261 0.097 Uiso 1 calc

loop_
_atom_site_aniso_label
_atom_site_aniso_U_11
_atom_site_aniso_U_22
_atom_site_aniso_U_33
_atom_site_aniso_U_23
_atom_site_aniso_U_13
_atom_site_aniso_U_12
Ru1 0.02145(12) 0.02135(13) 0.01937(12) -0.00024(9) 0.00576(8) -0.00030(8)
Cl1 0.0307(4) 0.0280(4) 0.0236(4) -0.0031(3) 0.0072(3) -0.0002(3)
C1 0.0233(14) 0.0276(16) 0.0226(16) 0.0070(13) 0.0055(11) -0.0013(12)
C2 0.0292(15) 0.0240(16) 0.0331(18) 0.0021(14) 0.0059(13) -0.0016(13)
C3 0.0365(17) 0.0226(16) 0.0241(16) -0.0020(13) 0.0042(12) 0.0015(13)
C4 0.0402(18) 0.0318(18) 0.0320(18) -0.0031(15) 0.0058(14) -0.0027(15)
C5 0.046(2) 0.036(2) 0.0338(19) -0.0038(15) 0.0138(15) 0.0039(16)
C6 0.051(2) 0.0267(18) 0.0306(18) -0.0011(14) -0.0018(15) 0.0092(15)
C7 0.0411(19) 0.0297(18) 0.0389(19) -0.0055(15) -0.0012(15) -0.0006(15)
C8 0.0351(17) 0.0300(18) 0.0357(18) 0.0002(14) 0.0058(14) -0.0012(14)
C9 0.055(2) 0.038(2) 0.034(2) -0.0056(17) -0.0028(16) 0.0074(17)
C10 0.060(2) 0.042(2) 0.042(2) -0.0098(18) -0.0003(18) 0.0060(19)
Si1 0.0579(6) 0.0406(6) 0.0342(5) -0.0067(4) 0.0033(4) -0.0034(5)
C101 0.069(3) 0.052(3) 0.073(3) -0.018(2) 0.017(2) -0.002(2)
C102 0.062(3) 0.054(3) 0.050(2) 0.005(2) 0.006(2) -0.005(2)
C103 0.083(3) 0.078(4) 0.046(3) 0.010(2) -0.001(2) -0.013(3)
P1 0.0235(4) 0.0227(4) 0.0215(4) 0.0011(3) 0.0064(3) -0.0004(3)
C111 0.0223(14) 0.0282(16) 0.0255(15) -0.0024(13) 0.0092(12) -0.0028(12)
C112 0.0269(15) 0.0290(17) 0.0311(17) 0.0002(13) 0.0052(12) 0.0008(13)
C113 0.0372(18) 0.0315(19) 0.040(2) 0.0012(15) 0.0072(15) 0.0016(14)
C114 0.0422(19) 0.0318(19) 0.044(2) -0.0102(16) 0.0119(16) -0.0084(15)
C115 0.0431(19) 0.045(2) 0.0288(18) -0.0100(16) 0.0080(14) -0.0122(16)
C116 0.0347(17) 0.039(2) 0.0274(17) 0.0013(14) 0.0087(13) -0.0090(15)
C121 0.0312(16) 0.0200(15) 0.0251(15) 0.0014(12) 0.0081(12) -0.0035(12)
C122 0.0337(17) 0.0286(17) 0.0284(17) 0.0005(13) 0.0058(13) -0.0036(13)
C123 0.0447(19) 0.037(2) 0.0300(18) 0.0030(15) -0.0013(15) -0.0069(16)
C124 0.065(2) 0.0294(18) 0.0226(17) -0.0001(14) 0.0125(16) -0.0057(17)
C125 0.046(2) 0.036(2) 0.0318(18) 0.0042(15) 0.0181(15) 0.0005(15)
C126 0.0358(17) 0.0276(17) 0.0294(17) 0.0011(13) 0.0095(13) -0.0031(13)
C0 0.0222(14) 0.0317(18) 0.0313(17) 0.0079(14) 0.0071(12) 0.0016(12)
P2 0.0226(4) 0.0230(4) 0.0226(4) 0.0006(3) 0.0057(3) 0.0002(3)
C211 0.0285(15) 0.0215(15) 0.0279(16) 0.0008(12) 0.0003(12) -0.0008(12)
C212 0.0281(15) 0.0250(16) 0.0305(17) -0.0022(13) 0.0037(12) -0.0021(13)
C213 0.0363(17) 0.0303(17) 0.0263(16) -0.0015(13) 0.0050(13) -0.0033(14)
C214 0.0371(18) 0.040(2) 0.0300(18) -0.0009(15) -0.0059(14) -0.0039(15)
C215 0.0287(17) 0.049(2) 0.043(2) 0.0023(17) -0.0025(15) -0.0046(15)
C216 0.0281(16) 0.040(2) 0.0353(19) 0.0012(15) 0.0090(13) -0.0018(14)
C221 0.0253(15) 0.0269(17) 0.0340(17) -0.0038(14) 0.0018(12) 0.0041(12)
C222 0.0357(18) 0.044(2) 0.0365(19) -0.0086(16) -0.0008(14) 0.0127(16)
C223 0.045(2) 0.055(3) 0.054(3) -0.027(2) -0.0086(18) 0.0166(19)
C224 0.045(2) 0.030(2) 0.086(3) -0.021(2) -0.016(2) 0.0109(17)
C225 0.042(2) 0.029(2) 0.075(3) 0.0014(19) -0.0053(19) 0.0040(16)
C226 0.0319(17) 0.0276(18) 0.048(2) 0.0032(15) -0.0007(15) 0.0028(14)
P3 0.0242(4) 0.0233(4) 0.0217(4) 0.0010(3) 0.0064(3) -0.0007(3)
C311 0.0226(14) 0.0289(17) 0.0250(15) 0.0030(13) 0.0051(11) -0.0033(12)
C312 0.0406(18) 0.0290(18) 0.0299(17) -0.0001(14) 0.0042(14) -0.0012(14)
C313 0.048(2) 0.0310(19) 0.0345(19) 0.0070(15) -0.0010(15) 0.0036(15)
C314 0.049(2) 0.045(2) 0.0257(17) 0.0056(16) 0.0018(15) -0.0011(17)
C315 0.0409(19) 0.040(2) 0.0272(17) -0.0031(15) 0.0103(14) -0.0006(15)
C316 0.0304(16) 0.0333(18) 0.0308(17) 0.0038(14) 0.0105(13) -0.0003(14)
C321 0.0286(15) 0.0285(17) 0.0253(16) 0.0034(13) 0.0015(12) -0.0035(13)
C322 0.0312(17) 0.0328(19) 0.045(2) 0.0049(16) 0.0024(14) -0.0043(14)
C323 0.0382(19) 0.043(2) 0.051(2) 0.0107(18) -0.0023(16) -0.0138(17)
C324 0.065(3) 0.036(2) 0.041(2) -0.0026(17) -0.0056(18) -0.0215(19)
C325 0.067(3) 0.032(2) 0.036(2) -0.0052(16) 0.0130(18) -0.0052(18)
C326 0.0421(18) 0.0284(18) 0.0276(17) -0.0014(14) 0.0069(14) -0.0058(14)
C30 0.0238(14) 0.0282(17) 0.0274(16) 0.0028(13) 0.0074(12) 0.0007(12)
P4 0.0222(3) 0.0254(4) 0.0227(4) 0.0019(3) 0.0051(3) 0.0003(3)
C411 0.0280(15) 0.0296(17) 0.0223(15) 0.0029(13) 0.0063(12) 0.0039(13)
C412 0.0298(16) 0.0345(18) 0.0261(16) 0.0039(14) 0.0067(13) 0.0015(14)
C413 0.0343(17) 0.041(2) 0.0308(18) 0.0054(15) 0.0086(14) 0.0099(15)
C414 0.048(2) 0.0309(19) 0.0320(18) 0.0018(15) 0.0010(15) 0.0122(16)
C415 0.0402(19) 0.0292(19) 0.042(2) 0.0012(15) 0.0012(15) -0.0019(15)
C416 0.0298(16) 0.0348(19) 0.0315(17) 0.0051(14) 0.0022(13) 0.0042(14)
C421 0.0222(14) 0.0342(18) 0.0265(16) 0.0000(13) 0.0027(12) 0.0050(13)
C422 0.0351(17) 0.038(2) 0.0326(18) 0.0003(15) -0.0007(14) 0.0007(15)
C423 0.043(2) 0.042(2) 0.047(2) -0.0077(18) -0.0080(16) -0.0005(17)
C424 0.045(2) 0.058(3) 0.032(2) -0.0101(18) -0.0100(16) 0.0132(19)
C425 0.0380(19) 0.057(3) 0.0285(18) 0.0065(17) 0.0029(14) 0.0125(17)
C426 0.0283(16) 0.041(2) 0.0309(18) 0.0035(15) 0.0062(13) 0.0042(14)
Cl11 0.0632(7) 0.0711(8) 0.0772(8) -0.0304(7) -0.0001(6) 0.0053(6)
Cl12 0.1039(13) 0.0541(10) 0.374(4) 0.0258(16) -0.112(2) -0.0264(9)
C01 0.080(4) 0.061(3) 0.097(4) 0.005(3) -0.020(3) -0.015(3)

loop_
_atom_type_symbol
_atom_type_description
_atom_type_scat_dispersion_real
_atom_type_scat_dispersion_imag
_atom_type_scat_source
C C 0.0181 0.0091 'International Tables Vol C Tables 4.2.6.8 and 6.1.1.4'
H H 0 0 'International Tables Vol C Tables 4.2.6.8 and 6.1.1.4'
Si Si 0.2541 0.3302 'International Tables Vol C Tables 4.2.6.8 and 6.1.1.4'
P P 0.2955 0.4335 'International Tables Vol C Tables 4.2.6.8 and 6.1.1.4'
Cl Cl 0.3639 0.7018 'International Tables Vol C Tables 4.2.6.8 and 6.1.1.4'
Ru Ru 0.0552 3.296 'International Tables Vol C Tables 4.2.6.8 and 6.1.1.4'

loop_
_exptl_crystal_face_index_h
_exptl_crystal_face_index_k
_exptl_crystal_face_index_l
_exptl_crystal_face_perp_dist
0 0 -1 0.0357
0 0 1 0.0109
0 2 -1 0.0247
0 -2 1 0.0123
-1 0 0 0.1265
1 0 0 0.2609
0 -1 0 0.0155
0 1 0 0.0371

loop_
_geom_angle_atom_site_label_1
_geom_angle_atom_site_label_2
_geom_angle_atom_site_label_3
_geom_angle
C1 Ru1 P2 89.12(9)
C1 Ru1 P3 95.45(8)
P2 Ru1 P3 104.75(3)
C1 Ru1 P1 85.22(8)
P2 Ru1 P1 72.40(3)
P3 Ru1 P1 177.09(3)
C1 Ru1 P4 90.56(9)
P2 Ru1 P4 176.31(3)
P3 Ru1 P4 71.62(3)
P1 Ru1 P4 111.23(3)
C1 Ru1 Cl1 173.83(9)
P2 Ru1 Cl1 96.30(3)
P3 Ru1 Cl1 86.04(3)
P1 Ru1 Cl1 93.59(3)
P4 Ru1 Cl1 84.22(3)
C2 C1 Ru1 173.9(3)
C1 C2 C3 177.7(4)
C4 C3 C8 117.6(3)
C4 C3 C2 122.0(3)
C8 C3 C2 120.5(3)
C5 C4 C3 120.8(3)
C5 C4 H4 119.6
C3 C4 H4 119.6
C6 C5 C4 120.7(3)
C6 C5 H5 119.7
C4 C5 H5 119.7
C5 C6 C7 118.7(3)
C5 C6 C9 123.0(3)
C7 C6 C9 118.2(4)
C8 C7 C6 121.1(3)
C8 C7 H7 119.4
C6 C7 H7 119.4
C7 C8 C3 121.1(3)
C7 C8 H8 119.4
C3 C8 H8 119.4
C10 C9 C6 173.7(5)
C9 C10 Si1 167.0(4)
C103 Si1 C10 109.6(2)
C103 Si1 C101 108.3(3)
C10 Si1 C101 109.7(2)
C103 Si1 C102 112.4(2)
C10 Si1 C102 105.4(2)
C101 Si1 C102 111.4(2)
Si1 C101 H10A 109.5
Si1 C101 H10B 109.5
H10A C101 H10B 109.5
Si1 C101 H10C 109.5
H10A C101 H10C 109.5
H10B C101 H10C 109.5
Si1 C102 H10D 109.5
Si1 C102 H10E 109.5
H10D C102 H10E 109.5
Si1 C102 H10F 109.5
H10D C102 H10F 109.5
H10E C102 H10F 109.5
Si1 C103 H10G 109.5
Si1 C103 H10H 109.5
H10G C103 H10H 109.5
Si1 C103 H10I 109.5
H10G C103 H10I 109.5
H10H C103 H10I 109.5
C121 P1 C111 104.46(14)
C121 P1 C0 106.47(14)
C111 P1 C0 105.09(15)
C121 P1 Ru1 120.82(10)
C111 P1 Ru1 122.01(9)
C0 P1 Ru1 95.33(10)
C112 C111 C116 118.7(3)
C112 C111 P1 120.9(2)
C116 C111 P1 120.0(3)
C111 C112 C113 121.0(3)
C111 C112 H112 119.5
C113 C112 H112 119.5
C114 C113 C112 120.0(3)
C114 C113 H113 120
C112 C113 H113 120
C115 C114 C113 119.5(3)
C115 C114 H114 120.3
C113 C114 H114 120.3
C114 C115 C116 121.1(3)
C114 C115 H115 119.5
C116 C115 H115 119.5
C115 C116 C111 119.7(3)
C115 C116 H116 120.2
C111 C116 H116 120.2
C126 C121 C122 119.2(3)
C126 C121 P1 123.1(3)
C122 C121 P1 117.6(2)
C123 C122 C121 120.4(3)
C123 C122 H122 119.8
C121 C122 H122 119.8
C124 C123 C122 120.1(3)
C124 C123 H123 120
C122 C123 H123 120
C123 C124 C125 120.3(3)
C123 C124 H124 119.9
C125 C124 H124 119.9
C124 C125 C126 120.1(3)
C124 C125 H125 119.9
C126 C125 H125 119.9
C121 C126 C125 119.9(3)
C121 C126 H126 120.1
C125 C126 H126 120.1
P2 C0 P1 95.48(14)
P2 C0 H0A 112.6
P1 C0 H0A 112.6
P2 C0 H0B 112.6
P1 C0 H0B 112.6
H0A C0 H0B 110.1
C221 P2 C211 102.48(15)
C221 P2 C0 106.80(15)
C211 P2 C0 105.74(15)
C221 P2 Ru1 119.81(11)
C211 P2 Ru1 123.50(10)
C0 P2 Ru1 96.46(10)
C216 C211 C212 119.1(3)
C216 C211 P2 120.9(2)
C212 C211 P2 120.0(2)
C213 C212 C211 120.2(3)
C213 C212 H212 119.9
C211 C212 H212 119.9
C214 C213 C212 120.1(3)
C214 C213 H213 119.9
C212 C213 H213 119.9
C213 C214 C215 120.2(3)
C213 C214 H214 119.9
C215 C214 H214 119.9
C214 C215 C216 120.0(3)
C214 C215 H215 120
C216 C215 H215 120
C211 C216 C215 120.3(3)
C211 C216 H216 119.8
C215 C216 H216 119.8
C226 C221 C222 118.9(3)
C226 C221 P2 119.2(3)
C222 C221 P2 121.5(3)
C223 C222 C221 119.9(4)
C223 C222 H222 120.1
C221 C222 H222 120.1
C224 C223 C222 120.8(4)
C224 C223 H223 119.6
C222 C223 H223 119.6
C225 C224 C223 119.7(4)
C225 C224 H224 120.2
C223 C224 H224 120.2
C224 C225 C226 120.6(4)
C224 C225 H225 119.7
C226 C225 H225 119.7
C225 C226 C221 120.2(4)
C225 C226 H226 119.9
C221 C226 H226 119.9
C321 P3 C311 100.43(14)
C321 P3 C30 106.57(15)
C311 P3 C30 107.95(14)
C321 P3 Ru1 123.58(10)
C311 P3 Ru1 122.09(10)
C30 P3 Ru1 94.46(10)
C312 C311 C316 118.7(3)
C312 C311 P3 117.9(2)
C316 C311 P3 122.8(3)
C313 C312 C311 120.5(3)
C313 C312 H312 119.8
C311 C312 H312 119.8
C312 C313 C314 120.4(3)
C312 C313 H313 119.8
C314 C313 H313 119.8
C315 C314 C313 119.5(3)
C315 C314 H314 120.3
C313 C314 H314 120.3
C314 C315 C316 120.4(3)
C314 C315 H315 119.8
C316 C315 H315 119.8
C315 C316 C311 120.6(3)
C315 C316 H316 119.7
C311 C316 H316 119.7
C326 C321 C322 119.5(3)
C326 C321 P3 120.5(2)
C322 C321 P3 119.9(3)
C323 C322 C321 120.2(3)
C323 C322 H322 119.9
C321 C322 H322 119.9
C322 C323 C324 119.8(3)
C322 C323 H323 120.1
C324 C323 H323 120.1
C325 C324 C323 120.3(4)
C325 C324 H324 119.9
C323 C324 H324 119.9
C324 C325 C326 120.5(4)
C324 C325 H325 119.7
C326 C325 H325 119.7
C321 C326 C325 119.7(3)
C321 C326 H326 120.1
C325 C326 H326 120.1
P3 C30 P4 95.35(13)
P3 C30 H30A 112.7
P4 C30 H30A 112.7
P3 C30 H30B 112.7
P4 C30 H30B 112.7
H30A C30 H30B 110.2
C411 P4 C421 102.67(15)
C411 P4 C30 106.40(14)
C421 P4 C30 104.53(15)
C411 P4 Ru1 124.60(11)
C421 P4 Ru1 121.88(10)
C30 P4 Ru1 93.37(10)
C416 C411 C412 118.9(3)
C416 C411 P4 119.8(2)
C412 C411 P4 121.3(3)
C413 C412 C411 120.6(3)
C413 C412 H412 119.7
C411 C412 H412 119.7
C412 C413 C414 120.0(3)
C412 C413 H413 120
C414 C413 H413 120
C413 C414 C415 120.4(3)
C413 C414 H414 119.8
C415 C414 H414 119.8
C414 C415 C416 119.6(3)
C414 C415 H415 120.2
C416 C415 H415 120.2
C415 C416 C411 120.4(3)
C415 C416 H416 119.8
C411 C416 H416 119.8
C422 C421 C426 119.0(3)
C422 C421 P4 122.4(3)
C426 C421 P4 118.5(3)
C421 C422 C423 119.7(3)
C421 C422 H422 120.1
C423 C422 H422 120.1
C424 C423 C422 120.6(4)
C424 C423 H423 119.7
C422 C423 H423 119.7
C423 C424 C425 119.7(3)
C423 C424 H424 120.1
C425 C424 H424 120.1
C426 C425 C424 120.3(4)
C426 C425 H425 119.9
C424 C425 H425 119.9
C425 C426 C421 120.6(4)
C425 C426 H426 119.7
C421 C426 H426 119.7
Cl12 C01 Cl11 112.0(3)
Cl12 C01 H01A 109.2
Cl11 C01 H01A 109.2
Cl12 C01 H01B 109.2
Cl11 C01 H01B 109.2
H01A C01 H01B 107.9

loop_
_geom_bond_atom_site_label_1
_geom_bond_atom_site_label_2
_geom_bond_distance
Ru1 C1 2.010(3)
Ru1 P2 2.3138(8)
Ru1 P3 2.3302(7)
Ru1 P1 2.3404(7)
Ru1 P4 2.3593(8)
Ru1 Cl1 2.4629(7)
C1 C2 1.187(5)
C2 C3 1.432(5)
C3 C4 1.404(5)
C3 C8 1.409(5)
C4 C5 1.390(5)
C4 H4 0.95
C5 C6 1.388(6)
C5 H5 0.95
C6 C7 1.396(5)
C6 C9 1.442(5)
C7 C8 1.366(5)
C7 H7 0.95
C8 H8 0.95
C9 C10 1.207(6)
C10 Si1 1.842(4)
Si1 C103 1.840(5)
Si1 C101 1.869(5)
Si1 C102 1.879(4)
C101 H10A 0.98
C101 H10B 0.98
C101 H10C 0.98
C102 H10D 0.98
C102 H10E 0.98
C102 H10F 0.98
C103 H10G 0.98
C103 H10H 0.98
C103 H10I 0.98
P1 C121 1.819(3)
P1 C111 1.828(3)
P1 C0 1.861(3)
C111 C112 1.383(5)
C111 C116 1.408(5)
C112 C113 1.390(5)
C112 H112 0.95
C113 C114 1.388(5)
C113 H113 0.95
C114 C115 1.377(6)
C114 H114 0.95
C115 C116 1.389(5)
C115 H115 0.95
C116 H116 0.95
C121 C126 1.389(4)
C121 C122 1.393(5)
C122 C123 1.385(5)
C122 H122 0.95
C123 C124 1.373(5)
C123 H123 0.95
C124 C125 1.381(6)
C124 H124 0.95
C125 C126 1.393(5)
C125 H125 0.95
C126 H126 0.95
C0 P2 1.853(3)
C0 H0A 0.99
C0 H0B 0.99
P2 C221 1.823(3)
P2 C211 1.829(3)
C211 C216 1.389(5)
C211 C212 1.392(4)
C212 C213 1.390(5)
C212 H212 0.95
C213 C214 1.374(5)
C213 H213 0.95
C214 C215 1.383(5)
C214 H214 0.95
C215 C216 1.389(5)
C215 H215 0.95
C216 H216 0.95
C221 C226 1.397(5)
C221 C222 1.400(5)
C222 C223 1.385(6)
C222 H222 0.95
C223 C224 1.380(7)
C223 H223 0.95
C224 C225 1.376(7)
C224 H224 0.95
C225 C226 1.386(5)
C225 H225 0.95
C226 H226 0.95
P3 C321 1.823(3)
P3 C311 1.825(3)
P3 C30 1.853(3)
C311 C312 1.391(5)
C311 C316 1.393(5)
C312 C313 1.381(5)
C312 H312 0.95
C313 C314 1.386(5)
C313 H313 0.95
C314 C315 1.380(5)
C314 H314 0.95
C315 C316 1.380(5)
C315 H315 0.95
C316 H316 0.95
C321 C326 1.385(5)
C321 C322 1.403(5)
C322 C323 1.383(5)
C322 H322 0.95
C323 C324 1.388(6)
C323 H323 0.95
C324 C325 1.374(6)
C324 H324 0.95
C325 C326 1.393(5)
C325 H325 0.95
C326 H326 0.95
C30 P4 1.858(3)
C30 H30A 0.99
C30 H30B 0.99
P4 C411 1.824(3)
P4 C421 1.828(3)
C411 C416 1.392(5)
C411 C412 1.399(4)
C412 C413 1.376(5)
C412 H412 0.95
C413 C414 1.382(5)
C413 H413 0.95
C414 C415 1.385(5)
C414 H414 0.95
C415 C416 1.391(5)
C415 H415 0.95
C416 H416 0.95
C421 C422 1.392(5)
C421 C426 1.394(5)
C422 C423 1.394(5)
C422 H422 0.95
C423 C424 1.377(6)
C423 H423 0.95
C424 C425 1.382(6)
C424 H424 0.95
C425 C426 1.380(5)
C425 H425 0.95
C426 H426 0.95
Cl11 C01 1.744(6)
Cl12 C01 1.692(6)
C01 H01A 0.99
C01 H01B 0.99
